data_1000434
loop_
_publ_author_name
'Lacorre, P'
'Hervieu, M'
'Pannetier, J'
'Choisnet, J'
'Raveau, B'

_publ_section_title
;
Neutron diffraction study of Li1+x (Li2x/3 Fe1-x Sn1+x/3) O4, a
nonstoichiometric ramsdellite and its transition to a double hexagonal
close packed structure for x = 0
;
_journal_coden_ASTM JSSCBI
_journal_name_full 'Journal of Solid State Chemistry'
_journal_page_first 196
_journal_page_last 203
_journal_paper_doi 10.1016/0022-4596(83)90188-3
_journal_volume 50
_journal_year 1983
_chemical_formula_structural 'Li Fe Sn O4'
_chemical_formula_sum 'Fe Li O4 Sn'
_chemical_name_systematic 'Lithium iron(III) tin(IV) oxide - DH'
_space_group_IT_number 186
_symmetry_cell_setting hexagonal
_symmetry_Int_Tables_number 186
_symmetry_space_group_name_Hall 'P 6c -2c'
_symmetry_space_group_name_H-M 'P 63 m c'
_cell_angle_alpha 90
_cell_angle_beta 90
_cell_angle_gamma 120
_cell_formula_units_Z 4
_cell_length_a 6.012(1)
_cell_length_b 6.012(1)
_cell_length_c 9.776(2)
_cell_volume 306.0
_exptl_crystal_density_meas 5.29
_refine_ls_R_factor_all 0.019
_cod_database_code 1000434

loop_
_symmetry_equiv_pos_as_xyz
x,y,z
-y,x-y,z
y-x,-x,z
-y,-x,z
y-x,y,z
x,x-y,z
-x,-y,1/2+z
y,y-x,1/2+z
x-y,x,1/2+z
y,x,1/2+z
x-y,-y,1/2+z
-x,y-x,1/2+z

loop_
_atom_site_label
_atom_site_type_symbol
_atom_site_symmetry_multiplicity
_atom_site_Wyckoff_symbol
_atom_site_fract_x
_atom_site_fract_y
_atom_site_fract_z
_atom_site_occupancy
_atom_site_attached_hydrogens
_atom_site_calc_flag
Li1 Li1+ 2 b 0.3333 0.6667 -0.095(4) 0.56 0 d
Fe1 Fe3+ 2 b 0.3333 0.6667 -0.095(4) 0.44 0 d
Li2 Li1+ 2 a 0. 0. 0.502(4) 1. 0 d
Sn1 Sn4+ 2 b 0.3333 0.6667 0.4862(15) 1. 0 d
Li3 Li1+ 6 c 0.1675(15) -0.1675(15) 0.214(9) 0.1467 0 d
Fe2 Fe3+ 6 c 0.1675(15) -0.1675(15) 0.214(9) 0.52 0 d
Sn2 Sn4+ 6 c 0.1675(15) -0.1675(15) 0.214(9) 0.3333 0 d
O1 O2- 2 a 0. 0. 0.3145(17) 1. 0 d
O2 O2- 2 b 0.3333 0.6667 0.1076(9) 1. 0 d
O3 O2- 6 c 0.4808(7) -0.4808(7) 0.3464(15) 1. 0 d
O4 O2- 6 c 0.1737(16) -0.1737(16) 0.6036(10) 1. 0 d

loop_
_atom_type_symbol
_atom_type_oxidation_number
Li1+ 1.000
Fe3+ 3.000
Sn4+ 4.000
O2- -2.000
